data_4312056
loop_
_publ_author_name
'Igor L. Fedushkin'
'Natalie M. Khvoinova'
'Andrey Yu. Baurin'
'Georgii K. Fukin'
'Vladimir K. Cherkasov'
'Mikhail P. Bubnov'

_publ_section_title
;
 Divalent Germanium Compound with a Radical-Anionic Ligand: Molecular
 Structures of (dpp-BIAN).-GeCl and Its Hydrochloration Products
 [(dpp-BIAN)(H)2].+[GeCl3]- and [{(dpp-BIAN)(H)2.+}2(Cl-)]+[GeCl3]-
 (dpp-BIAN = 1,2-Bis{(2,6-diisopropylphenyl)imino}acenaphthene)
;
_journal_name_full 'Inorganic Chemistry'
_journal_page_first 7807
_journal_page_last 7815
_journal_paper_doi 10.1021/ic048801g
_journal_volume 43
_journal_year 2004
_chemical_formula_sum 'C87 H99 Cl4 Ge N4'
_chemical_formula_weight 1415.09
_chemical_name_systematic
; 
 ? 
;
_space_group_IT_number 14
_symmetry_cell_setting monoclinic
_symmetry_space_group_name_Hall '-P 2yn'
_symmetry_space_group_name_H-M 'P 1 21/n 1'
_atom_sites_solution_hydrogens difmap
_atom_sites_solution_primary direct
_atom_sites_solution_secondary difmap
_audit_creation_method SHELXL-97
_cell_angle_alpha 90.00
_cell_angle_beta 99.0300(10)
_cell_angle_gamma 90.00
_cell_formula_units_Z 4
_cell_length_a 21.3305(12)
_cell_length_b 15.6716(9)
_cell_length_c 24.0119(13)
_cell_measurement_reflns_used 999
_cell_measurement_temperature 100(2)
_cell_measurement_theta_max 25
_cell_measurement_theta_min 2
_cell_volume 7927.3(8)
_computing_cell_refinement 'Bruker SMART'
_computing_data_collection 'Bruker SMART'
_computing_data_reduction 'Bruker SHELXTL'
_computing_molecular_graphics 'Bruker SHELXTL'
_computing_publication_material 'Bruker SHELXTL'
_computing_structure_refinement 'SHELXL-97 (Sheldrick, 1997)'
_computing_structure_solution 'SHELXS-97 (Sheldrick, 1990)'
_diffrn_ambient_temperature 100(2)
_diffrn_measured_fraction_theta_full 0.999
_diffrn_measured_fraction_theta_max 0.999
_diffrn_measurement_device_type 'CCD area detector'
_diffrn_measurement_method 'phi and omega scans'
_diffrn_radiation_monochromator graphite
_diffrn_radiation_source 'fine-focus sealed tube'
_diffrn_radiation_type MoK\a
_diffrn_radiation_wavelength 0.71073
_diffrn_reflns_av_R_equivalents 0.0304
_diffrn_reflns_av_sigmaI/netI 0.0373
_diffrn_reflns_limit_h_max 24
_diffrn_reflns_limit_h_min -24
_diffrn_reflns_limit_k_max 16
_diffrn_reflns_limit_k_min -17
_diffrn_reflns_limit_l_max 24
_diffrn_reflns_limit_l_min -27
_diffrn_reflns_number 39209
_diffrn_reflns_theta_full 24.00
_diffrn_reflns_theta_max 24.00
_diffrn_reflns_theta_min 1.56
_exptl_absorpt_coefficient_mu 0.567
_exptl_absorpt_correction_T_max 0.8951
_exptl_absorpt_correction_T_min 0.8484
_exptl_absorpt_correction_type multi-scan
_exptl_absorpt_process_details 'SADABS (Sheldrick, 1998a)'
_exptl_crystal_colour green
_exptl_crystal_density_diffrn 1.186
_exptl_crystal_density_method 'not measured'
_exptl_crystal_description prism
_exptl_crystal_F_000 2996
_exptl_crystal_size_max 0.30
_exptl_crystal_size_mid 0.25
_exptl_crystal_size_min 0.20
_refine_diff_density_max 0.834
_refine_diff_density_min -0.446
_refine_diff_density_rms 0.054
_refine_ls_extinction_method none
_refine_ls_goodness_of_fit_ref 1.020
_refine_ls_hydrogen_treatment mixed
_refine_ls_matrix_type full
_refine_ls_number_parameters 1209
_refine_ls_number_reflns 12440
_refine_ls_number_restraints 11
_refine_ls_restrained_S_all 1.021
_refine_ls_R_factor_all 0.0628
_refine_ls_R_factor_gt 0.0441
_refine_ls_shift/su_max 0.002
_refine_ls_shift/su_mean 0.000
_refine_ls_structure_factor_coef Fsqd
_refine_ls_weighting_details 'calc w=1/[\s^2^(Fo^2^)+(0.0569P)^2^+5.6536P] where P=(Fo^2^+2Fc^2^)/3'
_refine_ls_weighting_scheme calc
_refine_ls_wR_factor_gt 0.1067
_refine_ls_wR_factor_ref 0.1134
_reflns_number_gt 9682
_reflns_number_total 12440
_reflns_threshold_expression >2sigma(I)
_cod_data_source_file ic048801gsi20040830_045626_3.cif
_cod_data_source_block compound_3
_cod_depositor_comments
;
The following automatic conversions were performed:
'_symmetry_cell_setting' value 'Monoclinic' changed to 'monoclinic'
according to '/home/saulius/struct/CIF-dictionaries/cif_core.dic'
dictionary named 'cif_core.dic' version 2.4.1 from 2010-06-29.

Automatic conversion script
Id: cif_fix_enum 1527 2010-12-29 10:47:43Z saulius 
;
_cod_database_code 4312056

loop_
_symmetry_equiv_pos_as_xyz
'x, y, z'
'-x+1/2, y+1/2, -z+1/2'
'-x, -y, -z'
'x-1/2, -y-1/2, z-1/2'

loop_
_atom_site_label
_atom_site_type_symbol
_atom_site_fract_x
_atom_site_fract_y
_atom_site_fract_z
_atom_site_U_iso_or_equiv
_atom_site_adp_type
_atom_site_occupancy
_atom_site_symmetry_multiplicity
_atom_site_calc_flag
_atom_site_refinement_flags
_atom_site_disorder_assembly
_atom_site_disorder_group
Ge1 Ge 0.722119(13) 0.901243(17) 0.935920(12) 0.03637(8) Uani 1 1 d . . .
Cl1 Cl 0.79148(4) 0.82256(5) 0.89363(3) 0.0527(2) Uani 1 1 d . . .
Cl2 Cl 0.64215(3) 0.90970(6) 0.86110(3) 0.0646(2) Uani 1 1 d . . .
Cl3 Cl 0.68104(3) 0.78785(4) 0.98047(3) 0.03704(16) Uani 1 1 d . . .
Cl4 Cl 0.37307(3) 0.30893(3) 0.68881(2) 0.02900(14) Uani 1 1 d . . .
N1 N 0.42071(9) 0.49870(11) 0.68351(7) 0.0216(4) Uani 1 1 d D . .
H1 H 0.4095(11) 0.4455(10) 0.6825(10) 0.032(7) Uiso 1 1 d D . .
N2 N 0.45840(8) 0.40484(11) 0.78914(8) 0.0213(4) Uani 1 1 d D . .
H2 H 0.4355(10) 0.3766(14) 0.7611(8) 0.036(7) Uiso 1 1 d D . .
N3 N 0.39962(9) 0.12537(12) 0.64129(8) 0.0229(4) Uani 1 1 d D . .
H3 H 0.3969(12) 0.1796(10) 0.6506(11) 0.042(8) Uiso 1 1 d D . .
N4 N 0.29198(8) 0.22091(11) 0.58448(8) 0.0207(4) Uani 1 1 d D . .
H4 H 0.3196(10) 0.2446(16) 0.6108(9) 0.043(8) Uiso 1 1 d D . .
C1 C 0.44838(10) 0.53425(13) 0.73135(9) 0.0187(5) Uani 1 1 d . . .
C2 C 0.46744(10) 0.48832(13) 0.78328(9) 0.0193(5) Uani 1 1 d . . .
C3 C 0.49853(10) 0.54845(14) 0.82537(9) 0.0217(5) Uani 1 1 d . . .
C4 C 0.49594(10) 0.62877(14) 0.79807(9) 0.0218(5) Uani 1 1 d . . .
C5 C 0.46612(10) 0.62374(14) 0.74120(9) 0.0219(5) Uani 1 1 d . . .
C6 C 0.45806(11) 0.69782(15) 0.70977(10) 0.0269(6) Uani 1 1 d . . .
H6 H 0.4382(12) 0.6981(16) 0.6717(11) 0.039(7) Uiso 1 1 d . . .
C7 C 0.48128(12) 0.77501(15) 0.73564(11) 0.0323(6) Uani 1 1 d . . .
H7 H 0.4759(12) 0.8228(18) 0.7125(11) 0.045(8) Uiso 1 1 d . . .
C8 C 0.51137(12) 0.77891(15) 0.79047(11) 0.0321(6) Uani 1 1 d . . .
H8 H 0.5274(11) 0.8312(16) 0.8078(10) 0.031(6) Uiso 1 1 d . . .
C9 C 0.51979(11) 0.70402(15) 0.82412(10) 0.0269(6) Uani 1 1 d . . .
C10 C 0.54946(12) 0.69696(16) 0.88082(10) 0.0318(6) Uani 1 1 d . . .
H10 H 0.5693(12) 0.7455(17) 0.8980(10) 0.037(7) Uiso 1 1 d . . .
C11 C 0.55291(12) 0.61966(16) 0.90758(11) 0.0328(6) Uani 1 1 d . . .
H11 H 0.5738(10) 0.6153(14) 0.9449(10) 0.021(6) Uiso 1 1 d . . .
C12 C 0.52689(11) 0.54398(15) 0.88097(10) 0.0274(6) Uani 1 1 d . . .
H12 H 0.5284(11) 0.4928(15) 0.9011(10) 0.030(6) Uiso 1 1 d . . .
C13 C 0.41438(10) 0.54152(13) 0.62981(9) 0.0218(5) Uani 1 1 d . . .
C14 C 0.35583(11) 0.57821(14) 0.60810(9) 0.0247(5) Uani 1 1 d . . .
C15 C 0.35176(12) 0.62049(15) 0.55631(10) 0.0283(6) Uani 1 1 d . . .
H15 H 0.3121(11) 0.6456(15) 0.5432(10) 0.030(6) Uiso 1 1 d . . .
C16 C 0.40300(12) 0.62476(15) 0.52818(10) 0.0297(6) Uani 1 1 d . . .
H16 H 0.3993(11) 0.6543(15) 0.4896(10) 0.031(6) Uiso 1 1 d . . .
C17 C 0.45998(12) 0.58732(15) 0.55068(10) 0.0282(6) Uani 1 1 d . . .
H17 H 0.4952(11) 0.5879(14) 0.5324(9) 0.022(6) Uiso 1 1 d . . .
C18 C 0.46738(11) 0.54436(14) 0.60203(9) 0.0241(5) Uani 1 1 d . . .
C19 C 0.29944(11) 0.57305(16) 0.63942(10) 0.0335(6) Uani 1 1 d . . .
H19 H 0.3149 0.5535 0.6788 0.040 Uiso 1 1 calc R . .
C20 C 0.25119(15) 0.5118(2) 0.61258(15) 0.0706(10) Uani 1 1 d . . .
H20A H 0.2706 0.4554 0.6109 0.106 Uiso 1 1 calc R . .
H20B H 0.2345 0.5311 0.5743 0.106 Uiso 1 1 calc R . .
H20C H 0.2164 0.5083 0.6348 0.106 Uiso 1 1 calc R . .
C21 C 0.26862(15) 0.66183(19) 0.64199(15) 0.0588(9) Uani 1 1 d D . .
H21A H 0.2323 0.6576 0.6623 0.088 Uiso 1 1 calc RD . .
H21B H 0.2541 0.6825 0.6036 0.088 Uiso 1 1 calc R . .
H21C H 0.2999 0.7018 0.6617 0.088 Uiso 1 1 calc RD . .
C22 C 0.52917(11) 0.49993(15) 0.62669(10) 0.0288(6) Uani 1 1 d . . .
H22 H 0.5363(10) 0.5127(14) 0.6673(10) 0.022(6) Uiso 1 1 d . . .
C23 C 0.52246(13) 0.40326(16) 0.61980(12) 0.0353(6) Uani 1 1 d . . .
H23C H 0.5642(12) 0.3752(16) 0.6349(11) 0.039(7) Uiso 1 1 d . . .
H23B H 0.4873(12) 0.3805(15) 0.6366(10) 0.032(7) Uiso 1 1 d . . .
H23A H 0.5140(12) 0.3900(17) 0.5806(12) 0.042(8) Uiso 1 1 d . . .
C24 C 0.58685(12) 0.53011(18) 0.60182(12) 0.0352(6) Uani 1 1 d . . .
H24C H 0.5831(11) 0.5155(15) 0.5636(11) 0.032(7) Uiso 1 1 d . . .
H24B H 0.6262(12) 0.5045(15) 0.6220(10) 0.032(6) Uiso 1 1 d . . .
H24A H 0.5922(12) 0.5942(17) 0.6043(10) 0.038(7) Uiso 1 1 d . . .
C25 C 0.48075(11) 0.35790(14) 0.84015(9) 0.0251(5) Uani 1 1 d . . .
C26 C 0.54005(11) 0.31686(14) 0.84408(10) 0.0289(6) Uani 1 1 d . . .
C27 C 0.56098(14) 0.27308(17) 0.89390(12) 0.0405(7) Uani 1 1 d . . .
H27 H 0.6024(13) 0.2437(18) 0.8968(11) 0.048(8) Uiso 1 1 d . . .
C28 C 0.52481(15) 0.26953(17) 0.93621(12) 0.0474(8) Uani 1 1 d . . .
H28 H 0.5385(13) 0.2396(19) 0.9669(12) 0.051(8) Uiso 1 1 d . . .
C29 C 0.46671(15) 0.30882(17) 0.93070(11) 0.0438(7) Uani 1 1 d . . .
H29 H 0.4412(12) 0.3044(16) 0.9565(11) 0.039(7) Uiso 1 1 d . . .
C30 C 0.44272(12) 0.35526(14) 0.88204(10) 0.0302(6) Uani 1 1 d . . .
C31 C 0.57774(11) 0.31822(16) 0.79553(11) 0.0330(6) Uani 1 1 d . . .
H31 H 0.5704(10) 0.3736(15) 0.7758(10) 0.026(6) Uiso 1 1 d . . .
C32 C 0.55363(13) 0.24954(18) 0.75219(12) 0.0393(7) Uani 1 1 d . . .
H32C H 0.5603(11) 0.1947(17) 0.7707(10) 0.033(7) Uiso 1 1 d . . .
H32B H 0.5789(12) 0.2543(17) 0.7200(11) 0.044(8) Uiso 1 1 d . . .
H32A H 0.5097(12) 0.2577(15) 0.7383(10) 0.032(7) Uiso 1 1 d . . .
C33 C 0.64926(13) 0.3090(2) 0.81313(15) 0.0511(8) Uani 1 1 d D . .
H33C H 0.6591(13) 0.2509(19) 0.8303(12) 0.049(8) Uiso 1 1 d . . .
H33B H 0.6639(13) 0.3447(18) 0.8459(12) 0.049(8) Uiso 1 1 d . . .
H33A H 0.6705(13) 0.316(2) 0.7802(10) 0.081(12) Uiso 1 1 d D . .
C34 C 0.37868(13) 0.39835(17) 0.87492(11) 0.0366(6) Uani 1 1 d . . .
H34 H 0.3809(11) 0.4463(17) 0.8512(11) 0.038(7) Uiso 1 1 d . . .
C35 C 0.32797(15) 0.3404(2) 0.84367(16) 0.0598(9) Uani 1 1 d . . .
H35C H 0.3365(15) 0.327(2) 0.8071(14) 0.065(10) Uiso 1 1 d . . .
H35B H 0.3195(15) 0.290(2) 0.8662(14) 0.067(10) Uiso 1 1 d . . .
H35A H 0.2830(17) 0.370(2) 0.8370(14) 0.082(11) Uiso 1 1 d . . .
C36 C 0.36012(16) 0.4287(2) 0.93009(13) 0.0503(8) Uani 1 1 d . . .
H36C H 0.3184(14) 0.4566(19) 0.9191(12) 0.055(9) Uiso 1 1 d . . .
H36B H 0.3934(15) 0.469(2) 0.9510(13) 0.065(10) Uiso 1 1 d . . .
H36A H 0.3535(14) 0.379(2) 0.9509(13) 0.066(10) Uiso 1 1 d . . .
C37 C 0.35676(10) 0.09277(13) 0.60065(9) 0.0200(5) Uani 1 1 d . . .
C38 C 0.30376(10) 0.14047(13) 0.57185(9) 0.0194(5) Uani 1 1 d . . .
C39 C 0.26815(10) 0.08526(14) 0.52887(9) 0.0217(5) Uani 1 1 d . . .
C40 C 0.29980(10) 0.00549(14) 0.53433(9) 0.0223(5) Uani 1 1 d . . .
C41 C 0.35318(10) 0.00597(14) 0.57779(9) 0.0225(5) Uani 1 1 d . . .
C42 C 0.38680(11) -0.06894(15) 0.58980(10) 0.0279(6) Uani 1 1 d . . .
H42 H 0.4228(11) -0.0702(14) 0.6167(10) 0.024(6) Uiso 1 1 d . . .
C43 C 0.36664(12) -0.14200(15) 0.55734(11) 0.0320(6) Uani 1 1 d . . .
H43 H 0.3887(11) -0.1881(16) 0.5673(10) 0.029(7) Uiso 1 1 d . . .
C44 C 0.31656(12) -0.14142(15) 0.51418(11) 0.0316(6) Uani 1 1 d . . .
H44 H 0.3051(12) -0.1941(18) 0.4937(11) 0.044(7) Uiso 1 1 d . . .
C45 C 0.28069(11) -0.06585(14) 0.50093(9) 0.0256(5) Uani 1 1 d . . .
C46 C 0.22724(12) -0.05363(15) 0.45842(10) 0.0300(6) Uani 1 1 d . . .
H46 H 0.2128(11) -0.0996(16) 0.4351(10) 0.034(7) Uiso 1 1 d . . .
C47 C 0.19671(11) 0.02358(16) 0.45243(10) 0.0299(6) Uani 1 1 d . . .
H47 H 0.1613(11) 0.0301(14) 0.4243(10) 0.025(6) Uiso 1 1 d . . .
C48 C 0.21567(11) 0.09425(15) 0.48750(10) 0.0253(5) Uani 1 1 d . . .
H48 H 0.1942(10) 0.1483(15) 0.4819(9) 0.022(6) Uiso 1 1 d . . .
C49 C 0.45356(10) 0.07993(13) 0.67105(9) 0.0219(5) Uani 1 1 d . . .
C50 C 0.50566(11) 0.06560(15) 0.64373(10) 0.0276(6) Uani 1 1 d . . .
C51 C 0.55684(12) 0.02134(16) 0.67392(11) 0.0322(6) Uani 1 1 d . . .
H51 H 0.5930(11) 0.0091(15) 0.6564(10) 0.028(6) Uiso 1 1 d . . .
C52 C 0.55526(12) -0.00575(15) 0.72849(11) 0.0315(6) Uani 1 1 d . . .
H52 H 0.5898(11) -0.0327(15) 0.7464(9) 0.022(6) Uiso 1 1 d . . .
C53 C 0.50399(12) 0.01146(15) 0.75435(10) 0.0295(6) Uani 1 1 d . . .
H53 H 0.5028(11) -0.0083(15) 0.7920(10) 0.027(6) Uiso 1 1 d . . .
C54 C 0.45133(11) 0.05515(14) 0.72645(10) 0.0250(5) Uani 1 1 d . . .
C55 C 0.50679(12) 0.09870(16) 0.58375(11) 0.0351(6) Uani 1 1 d . . .
H55 H 0.4639(12) 0.0881(15) 0.5621(10) 0.034(7) Uiso 1 1 d . . .
C56 C 0.51976(16) 0.1937(2) 0.58562(13) 0.0511(8) Uani 1 1 d D . .
H56C H 0.4888(12) 0.2236(17) 0.6060(11) 0.040(7) Uiso 1 1 d . . .
H56B H 0.5184(14) 0.216(2) 0.5455(14) 0.063(9) Uiso 1 1 d . . .
H56A H 0.5679(8) 0.1937(17) 0.6030(11) 0.048(8) Uiso 1 1 d D . .
C57 C 0.55381(16) 0.0524(2) 0.55321(13) 0.0517(8) Uani 1 1 d D . .
H57C H 0.5442(14) -0.0087(11) 0.5531(13) 0.060(9) Uiso 1 1 d D . .
H57B H 0.5504(15) 0.078(2) 0.5123(14) 0.069(10) Uiso 1 1 d . . .
H57A H 0.6007(19) 0.070(3) 0.5714(17) 0.102(13) Uiso 1 1 d . . .
C58 C 0.39369(12) 0.07517(17) 0.75450(11) 0.0339(6) Uani 1 1 d . . .
H58 H 0.3733(13) 0.1334(19) 0.7390(12) 0.055(8) Uiso 1 1 d . . .
C59 C 0.40958(15) 0.0969(3) 0.81563(14) 0.0695(11) Uani 1 1 d . . .
H59A H 0.3704 0.1089 0.8308 0.104 Uiso 1 1 calc R . .
H59B H 0.4371 0.1473 0.8202 0.104 Uiso 1 1 calc R . .
H59C H 0.4317 0.0487 0.8360 0.104 Uiso 1 1 calc R . .
C60 C 0.34362(17) 0.0074(3) 0.74251(17) 0.0857(12) Uani 1 1 d . . .
H60A H 0.3074 0.0222 0.7611 0.129 Uiso 1 1 calc R . .
H60B H 0.3612 -0.0475 0.7568 0.129 Uiso 1 1 calc R . .
H60C H 0.3296 0.0034 0.7017 0.129 Uiso 1 1 calc R . .
C61 C 0.23516(10) 0.26851(13) 0.56459(10) 0.0230(5) Uani 1 1 d . . .
C62 C 0.18803(11) 0.27031(14) 0.59911(11) 0.0302(6) Uani 1 1 d . . .
C63 C 0.13480(12) 0.32019(16) 0.58072(13) 0.0412(7) Uani 1 1 d . . .
H63 H 0.1012(13) 0.3210(17) 0.6020(11) 0.043(8) Uiso 1 1 d . . .
C64 C 0.12973(12) 0.36555(17) 0.53089(14) 0.0436(8) Uani 1 1 d . . .
H64 H 0.0930(13) 0.3990(17) 0.5195(11) 0.047(8) Uiso 1 1 d . . .
C65 C 0.17718(12) 0.36306(15) 0.49809(12) 0.0357(7) Uani 1 1 d . . .
H65 H 0.1747(11) 0.3971(15) 0.4670(10) 0.026(6) Uiso 1 1 d . . .
C66 C 0.23194(10) 0.31467(14) 0.51439(10) 0.0261(6) Uani 1 1 d . . .
C67 C 0.19395(13) 0.22042(17) 0.65378(12) 0.0402(7) Uani 1 1 d . . .
H67 H 0.2393(12) 0.2039(16) 0.6649(10) 0.035(7) Uiso 1 1 d . . .
C68 C 0.1794(2) 0.2748(2) 0.70302(15) 0.0646(10) Uani 1 1 d . . .
H68C H 0.1876(17) 0.241(2) 0.7422(16) 0.093(12) Uiso 1 1 d . . .
H68B H 0.2102(16) 0.318(2) 0.7089(14) 0.078(11) Uiso 1 1 d . . .
H68A H 0.1356(17) 0.294(2) 0.6921(14) 0.074(11) Uiso 1 1 d . . .
C69 C 0.15117(19) 0.1422(2) 0.64638(16) 0.0651(10) Uani 1 1 d . . .
H69C H 0.1637(16) 0.106(2) 0.6198(15) 0.074(11) Uiso 1 1 d . . .
H69B H 0.1575(14) 0.108(2) 0.6852(14) 0.064(9) Uiso 1 1 d . . .
H69A H 0.1056(17) 0.162(2) 0.6360(15) 0.083(12) Uiso 1 1 d . . .
C70 C 0.28703(12) 0.31362(15) 0.48163(10) 0.0287(6) Uani 1 1 d . . .
H70 H 0.3019(11) 0.2572(16) 0.4812(9) 0.026(6) Uiso 1 1 d . . .
C71 C 0.34133(13) 0.36990(18) 0.51055(12) 0.0350(6) Uani 1 1 d . . .
H71C H 0.3790(12) 0.3632(15) 0.4942(10) 0.033(7) Uiso 1 1 d . . .
H71B H 0.3543(11) 0.3573(16) 0.5498(11) 0.036(7) Uiso 1 1 d . . .
H71A H 0.3301(13) 0.4280(19) 0.5081(12) 0.049(8) Uiso 1 1 d . . .
C72 C 0.26883(15) 0.33871(18) 0.41972(11) 0.0401(7) Uani 1 1 d . . .
H72C H 0.2555(13) 0.4032(19) 0.4173(12) 0.050(8) Uiso 1 1 d . . .
H72B H 0.2332(13) 0.3075(18) 0.4026(12) 0.048(8) Uiso 1 1 d . . .
H72A H 0.3052(12) 0.3287(16) 0.4016(11) 0.035(7) Uiso 1 1 d . . .
C1S C 0.60101(16) 0.8239(2) 0.58505(14) 0.0595(9) Uani 1 1 d . . .
H1S H 0.5756(17) 0.821(2) 0.5483(16) 0.088(12) Uiso 1 1 d . . .
C2S C 0.65328(15) 0.8777(2) 0.59625(14) 0.0523(8) Uani 1 1 d . . .
H2S H 0.6640(14) 0.9162(19) 0.5674(13) 0.057(9) Uiso 1 1 d . . .
C3S C 0.68841(14) 0.8804(2) 0.64890(14) 0.0497(8) Uani 1 1 d . . .
H3S H 0.7279(16) 0.919(2) 0.6570(14) 0.076(11) Uiso 1 1 d . . .
C4S C 0.67271(15) 0.8288(2) 0.69035(15) 0.0564(9) Uani 1 1 d . . .
H4S H 0.6994(15) 0.831(2) 0.7246(14) 0.066(10) Uiso 1 1 d . . .
C5S C 0.62158(16) 0.7760(2) 0.67977(16) 0.0614(9) Uani 1 1 d . . .
H5S H 0.6129(15) 0.740(2) 0.7059(14) 0.068(10) Uiso 1 1 d . . .
C6S C 0.58477(16) 0.7733(2) 0.62805(17) 0.0607(9) Uani 1 1 d . . .
H6S H 0.5486(16) 0.738(2) 0.6209(14) 0.070(10) Uiso 1 1 d . . .
C7S C 0.67922(16) 0.5174(2) 0.74798(15) 0.0638(10) Uani 1 1 d . . .
H7S H 0.6526(16) 0.475(2) 0.7377(14) 0.076(11) Uiso 1 1 d . . .
C8S C 0.73580(16) 0.5227(2) 0.72632(13) 0.0560(9) Uani 1 1 d . . .
H8S H 0.7446(16) 0.480(2) 0.7015(14) 0.074(11) Uiso 1 1 d . . .
C9S C 0.77722(15) 0.5861(3) 0.74485(15) 0.0625(10) Uani 1 1 d . . .
H9S H 0.8135(17) 0.589(2) 0.7334(15) 0.076(11) Uiso 1 1 d . . .
C10S C 0.76411(18) 0.6437(2) 0.78386(16) 0.0670(10) Uani 1 1 d . . .
H10S H 0.7957(18) 0.694(3) 0.7967(16) 0.095(13) Uiso 1 1 d . . .
C11S C 0.71028(19) 0.6397(2) 0.80511(14) 0.0635(10) Uani 1 1 d . . .
H11S H 0.6986(17) 0.681(2) 0.8313(16) 0.087(12) Uiso 1 1 d . . .
C12S C 0.66730(15) 0.5777(3) 0.78808(15) 0.0656(10) Uani 1 1 d D . .
H12S H 0.6315(10) 0.571(2) 0.8059(12) 0.072(10) Uiso 1 1 d D . .
C13S C 0.03193(13) 0.55972(17) 0.53552(12) 0.0402(7) Uani 1 1 d . . .
H13S H 0.0533(13) 0.6001(18) 0.5637(12) 0.054(8) Uiso 1 1 d . . .
C14S C 0.04081(12) 0.55686(17) 0.48041(12) 0.0381(7) Uani 1 1 d D . .
H14S H 0.0690(10) 0.5923(14) 0.4665(10) 0.042(8) Uiso 1 1 d D . .
C15S C 0.00886(13) 0.49678(19) 0.44464(12) 0.0431(7) Uani 1 1 d . . .
H15S H 0.0164(14) 0.4914(19) 0.4070(13) 0.057(9) Uiso 1 1 d . . .

loop_
_atom_site_aniso_label
_atom_site_aniso_U_11
_atom_site_aniso_U_22
_atom_site_aniso_U_33
_atom_site_aniso_U_23
_atom_site_aniso_U_13
_atom_site_aniso_U_12
Ge1 0.03775(15) 0.02566(14) 0.04113(17) 0.00271(12) -0.00809(12) -0.00181(12)
Cl1 0.0488(4) 0.0540(4) 0.0559(5) -0.0034(3) 0.0104(3) -0.0026(3)
Cl2 0.0414(4) 0.0940(6) 0.0511(5) 0.0378(4) -0.0151(3) -0.0145(4)
Cl3 0.0367(3) 0.0342(3) 0.0371(4) 0.0067(3) -0.0040(3) 0.0007(3)
Cl4 0.0371(3) 0.0194(3) 0.0276(3) -0.0040(2) -0.0039(2) -0.0025(2)
N1 0.0314(10) 0.0153(9) 0.0175(10) -0.0010(7) 0.0026(8) -0.0010(8)
N2 0.0241(9) 0.0191(9) 0.0192(10) -0.0012(8) -0.0008(8) 0.0005(8)
N3 0.0264(10) 0.0181(10) 0.0228(10) -0.0016(8) -0.0009(8) 0.0029(8)
N4 0.0206(9) 0.0184(9) 0.0218(10) -0.0010(8) -0.0004(8) -0.0005(8)
C1 0.0200(10) 0.0187(11) 0.0176(11) -0.0020(9) 0.0039(9) 0.0015(9)
C2 0.0181(10) 0.0187(11) 0.0213(12) -0.0005(9) 0.0040(9) 0.0016(9)
C3 0.0208(11) 0.0241(12) 0.0199(12) -0.0021(9) 0.0027(9) 0.0019(9)
C4 0.0188(11) 0.0217(11) 0.0249(12) -0.0032(9) 0.0031(9) -0.0014(9)
C5 0.0233(11) 0.0208(11) 0.0226(12) -0.0004(9) 0.0065(9) -0.0014(9)
C6 0.0316(12) 0.0249(12) 0.0240(13) 0.0010(10) 0.0036(10) -0.0012(10)
C7 0.0400(14) 0.0205(12) 0.0355(15) 0.0020(11) 0.0033(12) -0.0039(11)
C8 0.0353(13) 0.0203(12) 0.0405(15) -0.0041(11) 0.0052(12) -0.0063(11)
C9 0.0249(12) 0.0242(12) 0.0310(14) -0.0055(10) 0.0025(10) -0.0037(10)
C10 0.0340(13) 0.0279(13) 0.0311(14) -0.0095(11) -0.0021(11) -0.0035(11)
C11 0.0364(14) 0.0345(14) 0.0234(14) -0.0045(11) -0.0082(11) 0.0017(11)
C12 0.0314(13) 0.0253(13) 0.0242(13) 0.0001(10) 0.0009(10) 0.0020(10)
C13 0.0322(12) 0.0166(11) 0.0157(11) -0.0031(9) 0.0012(10) -0.0014(9)
C14 0.0313(12) 0.0200(12) 0.0219(12) -0.0043(9) 0.0015(10) 0.0025(10)
C15 0.0342(13) 0.0224(12) 0.0256(13) -0.0001(10) -0.0033(11) 0.0031(10)
C16 0.0422(14) 0.0243(12) 0.0208(13) 0.0013(10) -0.0004(11) -0.0050(11)
C17 0.0344(13) 0.0282(13) 0.0224(13) 0.0021(10) 0.0059(11) -0.0029(11)
C18 0.0297(12) 0.0194(11) 0.0221(12) -0.0032(9) 0.0014(10) -0.0040(10)
C19 0.0343(13) 0.0440(15) 0.0218(13) 0.0049(11) 0.0034(11) 0.0125(12)
C20 0.0690(19) 0.065(2) 0.090(2) -0.0344(18) 0.0513(18) -0.0347(17)
C21 0.0618(19) 0.0453(18) 0.075(2) -0.0124(16) 0.0300(17) 0.0020(15)
C22 0.0293(12) 0.0348(14) 0.0225(13) 0.0028(10) 0.0042(10) 0.0028(11)
C23 0.0345(14) 0.0320(14) 0.0420(16) 0.0073(12) 0.0138(12) 0.0053(12)
C24 0.0338(14) 0.0408(16) 0.0318(15) 0.0025(12) 0.0073(12) 0.0000(12)
C25 0.0365(13) 0.0162(11) 0.0199(12) 0.0008(9) -0.0041(10) 0.0004(10)
C26 0.0326(13) 0.0203(12) 0.0304(14) -0.0008(10) -0.0056(11) -0.0008(10)
C27 0.0456(16) 0.0303(14) 0.0413(17) 0.0024(12) -0.0061(13) 0.0063(12)
C28 0.070(2) 0.0307(15) 0.0359(17) 0.0112(12) -0.0096(15) 0.0119(14)
C29 0.073(2) 0.0326(15) 0.0278(15) 0.0068(11) 0.0151(14) 0.0043(14)
C30 0.0463(14) 0.0196(12) 0.0239(13) 0.0017(10) 0.0029(11) 0.0025(11)
C31 0.0264(12) 0.0264(13) 0.0446(16) 0.0021(11) 0.0004(11) 0.0046(10)
C32 0.0334(14) 0.0405(16) 0.0435(17) -0.0069(13) 0.0045(13) 0.0012(12)
C33 0.0316(15) 0.0549(19) 0.064(2) -0.0127(17) -0.0027(15) 0.0017(14)
C34 0.0477(15) 0.0317(14) 0.0337(14) 0.0065(11) 0.0163(12) 0.0039(12)
C35 0.0462(18) 0.071(2) 0.064(2) -0.0123(18) 0.0165(16) 0.0045(17)
C36 0.069(2) 0.0432(17) 0.0457(18) 0.0058(14) 0.0296(16) 0.0118(16)
C37 0.0229(11) 0.0181(11) 0.0197(12) 0.0003(9) 0.0049(9) -0.0010(9)
C38 0.0204(11) 0.0186(11) 0.0199(12) 0.0012(9) 0.0057(9) -0.0008(9)
C39 0.0217(11) 0.0225(12) 0.0212(12) -0.0001(9) 0.0042(9) -0.0030(9)
C40 0.0255(11) 0.0216(12) 0.0210(12) 0.0006(9) 0.0069(9) -0.0031(9)
C41 0.0257(11) 0.0192(11) 0.0235(12) 0.0002(9) 0.0068(10) -0.0016(9)
C42 0.0307(13) 0.0226(12) 0.0300(14) 0.0026(10) 0.0034(11) 0.0024(10)
C43 0.0385(14) 0.0171(12) 0.0411(15) -0.0007(11) 0.0084(12) 0.0027(11)
C44 0.0384(14) 0.0215(12) 0.0365(15) -0.0071(11) 0.0108(12) -0.0062(11)
C45 0.0320(12) 0.0232(12) 0.0232(12) -0.0038(9) 0.0094(10) -0.0069(10)
C46 0.0372(13) 0.0274(13) 0.0258(13) -0.0063(10) 0.0056(11) -0.0115(11)
C47 0.0300(13) 0.0333(14) 0.0244(13) -0.0004(10) -0.0022(11) -0.0086(11)
C48 0.0278(12) 0.0233(12) 0.0245(13) 0.0031(10) 0.0032(10) -0.0029(10)
C49 0.0233(11) 0.0158(11) 0.0249(12) -0.0007(9) -0.0017(10) 0.0004(9)
C50 0.0297(12) 0.0255(12) 0.0276(13) 0.0008(10) 0.0048(10) 0.0029(10)
C51 0.0299(13) 0.0329(14) 0.0341(15) -0.0005(11) 0.0056(11) 0.0082(11)
C52 0.0315(13) 0.0260(13) 0.0326(15) 0.0007(11) -0.0087(11) 0.0099(11)
C53 0.0383(14) 0.0245(12) 0.0238(13) 0.0043(10) -0.0008(11) 0.0006(11)
C54 0.0294(12) 0.0197(12) 0.0246(13) -0.0006(9) 0.0003(10) -0.0033(10)
C55 0.0337(14) 0.0362(14) 0.0352(15) 0.0037(11) 0.0051(12) 0.0036(12)
C56 0.067(2) 0.0493(18) 0.0386(18) 0.0031(14) 0.0125(15) -0.0087(16)
C57 0.0580(19) 0.062(2) 0.0378(17) -0.0009(15) 0.0153(15) 0.0062(16)
C58 0.0316(13) 0.0422(15) 0.0294(14) 0.0077(11) 0.0092(11) -0.0018(12)
C59 0.0467(18) 0.109(3) 0.054(2) -0.0298(19) 0.0114(15) 0.0101(19)
C60 0.079(2) 0.098(3) 0.091(3) -0.031(2) 0.050(2) -0.041(2)
C61 0.0200(11) 0.0151(11) 0.0320(13) -0.0059(9) -0.0014(10) -0.0007(9)
C62 0.0239(12) 0.0209(12) 0.0462(16) -0.0084(11) 0.0065(11) -0.0050(10)
C63 0.0234(13) 0.0287(14) 0.073(2) -0.0087(13) 0.0108(14) -0.0009(11)
C64 0.0221(13) 0.0271(14) 0.077(2) -0.0071(14) -0.0061(14) 0.0032(11)
C65 0.0357(14) 0.0195(12) 0.0455(17) 0.0028(11) -0.0131(13) 0.0020(11)
C66 0.0259(12) 0.0181(11) 0.0310(14) -0.0053(10) -0.0051(10) -0.0018(10)
C67 0.0381(14) 0.0372(15) 0.0502(17) 0.0001(12) 0.0223(13) -0.0050(12)
C68 0.079(2) 0.063(2) 0.055(2) -0.0121(17) 0.0208(19) -0.003(2)
C69 0.095(3) 0.0458(19) 0.063(2) -0.0031(16) 0.037(2) -0.0216(19)
C70 0.0369(13) 0.0231(13) 0.0243(13) 0.0001(10) -0.0005(11) 0.0007(11)
C71 0.0364(14) 0.0379(15) 0.0313(15) 0.0017(12) 0.0067(12) -0.0081(12)
C72 0.0526(17) 0.0372(15) 0.0280(15) 0.0015(12) -0.0010(13) -0.0045(14)
C1S 0.062(2) 0.068(2) 0.048(2) -0.0129(16) 0.0032(16) 0.0227(17)
C2S 0.0559(18) 0.0514(18) 0.057(2) 0.0102(15) 0.0311(16) 0.0180(15)
C3S 0.0364(15) 0.0485(18) 0.066(2) -0.0022(15) 0.0137(15) 0.0115(14)
C4S 0.0471(17) 0.069(2) 0.053(2) 0.0010(17) 0.0079(16) 0.0231(16)
C5S 0.0589(19) 0.056(2) 0.076(2) 0.0246(17) 0.0326(18) 0.0201(17)
C6S 0.0514(19) 0.0452(19) 0.088(3) -0.0026(18) 0.0178(19) 0.0008(16)
C7S 0.0532(19) 0.073(2) 0.057(2) 0.0239(18) -0.0176(17) -0.0187(18)
C8S 0.068(2) 0.060(2) 0.0406(18) 0.0102(15) 0.0098(16) 0.0156(17)
C9S 0.0374(17) 0.087(3) 0.066(2) 0.0249(19) 0.0161(16) 0.0046(18)
C10S 0.070(2) 0.067(2) 0.061(2) 0.0140(18) 0.0032(19) -0.0150(19)
C11S 0.085(3) 0.061(2) 0.045(2) 0.0080(16) 0.0119(18) 0.012(2)
C12S 0.0409(17) 0.105(3) 0.054(2) 0.037(2) 0.0189(15) 0.0196(19)
C13S 0.0380(15) 0.0328(15) 0.0466(18) -0.0073(12) -0.0034(13) -0.0003(12)
C14S 0.0324(14) 0.0318(14) 0.0499(18) 0.0089(12) 0.0057(13) 0.0014(12)
C15S 0.0431(15) 0.0491(17) 0.0366(17) -0.0014(13) 0.0047(13) 0.0042(14)

loop_
_atom_type_symbol
_atom_type_description
_atom_type_scat_dispersion_real
_atom_type_scat_dispersion_imag
_atom_type_scat_source
C C 0.0033 0.0016 'International Tables Vol C Tables 4.2.6.8 and 6.1.1.4'
H H 0.0000 0.0000 'International Tables Vol C Tables 4.2.6.8 and 6.1.1.4'
N N 0.0061 0.0033 'International Tables Vol C Tables 4.2.6.8 and 6.1.1.4'
Cl Cl 0.1484 0.1585 'International Tables Vol C Tables 4.2.6.8 and 6.1.1.4'
Ge Ge 0.1547 1.8001 'International Tables Vol C Tables 4.2.6.8 and 6.1.1.4'

loop_
_geom_angle_atom_site_label_1
_geom_angle_atom_site_label_2
_geom_angle_atom_site_label_3
_geom_angle
_geom_angle_site_symmetry_1
_geom_angle_site_symmetry_3
_geom_angle_publ_flag
Cl2 Ge1 Cl1 97.92(3) . . ?
Cl2 Ge1 Cl3 96.78(3) . . ?
Cl1 Ge1 Cl3 96.29(3) . . ?
C1 N1 C13 123.01(18) . . ?
C2 N2 C25 123.75(18) . . ?
C37 N3 C49 125.19(18) . . ?
C38 N4 C61 126.51(18) . . ?
N1 C1 C2 124.40(19) . . ?
N1 C1 C5 127.63(19) . . ?
C2 C1 C5 107.96(18) . . ?
N2 C2 C1 123.74(19) . . ?
N2 C2 C3 128.07(19) . . ?
C1 C2 C3 108.17(18) . . ?
C12 C3 C4 118.2(2) . . ?
C12 C3 C2 136.0(2) . . ?
C4 C3 C2 105.79(18) . . ?
C9 C4 C5 123.9(2) . . ?
C9 C4 C3 124.0(2) . . ?
C5 C4 C3 112.09(19) . . ?
C6 C5 C4 118.6(2) . . ?
C6 C5 C1 135.3(2) . . ?
C4 C5 C1 105.97(18) . . ?
C5 C6 C7 118.3(2) . . ?
C8 C7 C6 122.6(2) . . ?
C7 C8 C9 120.5(2) . . ?
C4 C9 C10 116.3(2) . . ?
C4 C9 C8 116.1(2) . . ?
C10 C9 C8 127.6(2) . . ?
C11 C10 C9 120.3(2) . . ?
C10 C11 C12 122.7(2) . . ?
C3 C12 C11 118.4(2) . . ?
C14 C13 C18 123.3(2) . . ?
C14 C13 N1 118.5(2) . . ?
C18 C13 N1 118.14(19) . . ?
C13 C14 C15 116.9(2) . . ?
C13 C14 C19 121.6(2) . . ?
C15 C14 C19 121.5(2) . . ?
C16 C15 C14 121.1(2) . . ?
C15 C16 C17 120.4(2) . . ?
C16 C17 C18 121.5(2) . . ?
C17 C18 C13 116.7(2) . . ?
C17 C18 C22 122.4(2) . . ?
C13 C18 C22 120.9(2) . . ?
C20 C19 C14 111.7(2) . . ?
C20 C19 C21 109.3(2) . . ?
C14 C19 C21 110.3(2) . . ?
C24 C22 C18 114.0(2) . . ?
C24 C22 C23 109.4(2) . . ?
C18 C22 C23 110.5(2) . . ?
C30 C25 C26 123.9(2) . . ?
C30 C25 N2 118.5(2) . . ?
C26 C25 N2 117.6(2) . . ?
C27 C26 C25 116.5(2) . . ?
C27 C26 C31 122.1(2) . . ?
C25 C26 C31 121.4(2) . . ?
C28 C27 C26 121.1(3) . . ?
C27 C28 C29 121.0(3) . . ?
C28 C29 C30 121.3(3) . . ?
C25 C30 C29 116.1(2) . . ?
C25 C30 C34 121.7(2) . . ?
C29 C30 C34 122.1(2) . . ?
C26 C31 C33 114.4(2) . . ?
C26 C31 C32 110.6(2) . . ?
C33 C31 C32 109.7(2) . . ?
C30 C34 C36 113.4(2) . . ?
C30 C34 C35 110.5(2) . . ?
C36 C34 C35 110.8(3) . . ?
N3 C37 C38 123.42(19) . . ?
N3 C37 C41 128.41(19) . . ?
C38 C37 C41 108.16(18) . . ?
N4 C38 C37 123.04(19) . . ?
N4 C38 C39 128.69(19) . . ?
C37 C38 C39 108.26(18) . . ?
C48 C39 C40 118.5(2) . . ?
C48 C39 C38 135.9(2) . . ?
C40 C39 C38 105.61(18) . . ?
C45 C40 C39 124.1(2) . . ?
C45 C40 C41 123.6(2) . . ?
C39 C40 C41 112.28(19) . . ?
C42 C41 C40 118.6(2) . . ?
C42 C41 C37 135.7(2) . . ?
C40 C41 C37 105.63(18) . . ?
C41 C42 C43 118.0(2) . . ?
C44 C43 C42 123.1(2) . . ?
C43 C44 C45 120.4(2) . . ?
C40 C45 C46 115.7(2) . . ?
C40 C45 C44 116.1(2) . . ?
C46 C45 C44 128.2(2) . . ?
C47 C46 C45 120.6(2) . . ?
C46 C47 C48 122.9(2) . . ?
C39 C48 C47 118.2(2) . . ?
C54 C49 C50 123.6(2) . . ?
C54 C49 N3 117.8(2) . . ?
C50 C49 N3 118.6(2) . . ?
C49 C50 C51 116.8(2) . . ?
C49 C50 C55 121.2(2) . . ?
C51 C50 C55 121.9(2) . . ?
C52 C51 C50 120.7(2) . . ?
C53 C52 C51 120.7(2) . . ?
C52 C53 C54 121.4(2) . . ?
C49 C54 C53 116.7(2) . . ?
C49 C54 C58 121.0(2) . . ?
C53 C54 C58 122.3(2) . . ?
C56 C55 C57 110.7(2) . . ?
C56 C55 C50 109.5(2) . . ?
C57 C55 C50 113.6(2) . . ?
C59 C58 C60 113.2(3) . . ?
C59 C58 C54 114.0(2) . . ?
C60 C58 C54 111.6(2) . . ?
C66 C61 C62 123.9(2) . . ?
C66 C61 N4 118.6(2) . . ?
C62 C61 N4 117.4(2) . . ?
C63 C62 C61 116.7(2) . . ?
C63 C62 C67 121.2(2) . . ?
C61 C62 C67 122.2(2) . . ?
C64 C63 C62 120.8(3) . . ?
C65 C64 C63 121.1(2) . . ?
C64 C65 C66 120.9(3) . . ?
C65 C66 C61 116.6(2) . . ?
C65 C66 C70 123.0(2) . . ?
C61 C66 C70 120.4(2) . . ?
C62 C67 C69 110.3(2) . . ?
C62 C67 C68 112.5(2) . . ?
C69 C67 C68 110.4(3) . . ?
C66 C70 C72 113.8(2) . . ?
C66 C70 C71 110.6(2) . . ?
C72 C70 C71 110.6(2) . . ?
C6S C1S C2S 119.2(3) . . ?
C3S C2S C1S 120.3(3) . . ?
C4S C3S C2S 119.7(3) . . ?
C5S C4S C3S 120.4(3) . . ?
C4S C5S C6S 121.3(3) . . ?
C5S C6S C1S 119.0(3) . . ?
C8S C7S C12S 118.6(3) . . ?
C9S C8S C7S 118.7(3) . . ?
C8S C9S C10S 121.2(3) . . ?
C11S C10S C9S 121.1(4) . . ?
C10S C11S C12S 120.2(4) . . ?
C11S C12S C7S 120.3(3) . . ?
C14S C13S C15S 120.3(3) . 3_566 ?
C13S C14S C15S 119.7(3) . . ?
C13S C15S C14S 120.0(3) 3_566 . ?

loop_
_geom_bond_atom_site_label_1
_geom_bond_atom_site_label_2
_geom_bond_distance
_geom_bond_site_symmetry_2
_geom_bond_publ_flag
Ge1 Cl2 2.2789(8) . ?
Ge1 Cl1 2.2830(8) . ?
Ge1 Cl3 2.3161(7) . ?
N1 C1 1.329(3) . ?
N1 C13 1.441(3) . ?
N2 C2 1.333(3) . ?
N2 C25 1.444(3) . ?
N3 C37 1.330(3) . ?
N3 C49 1.443(3) . ?
N4 C38 1.330(3) . ?
N4 C61 1.439(3) . ?
C1 C2 1.442(3) . ?
C1 C5 1.462(3) . ?
C2 C3 1.462(3) . ?
C3 C12 1.378(3) . ?
C3 C4 1.416(3) . ?
C4 C9 1.393(3) . ?
C4 C5 1.415(3) . ?
C5 C6 1.381(3) . ?
C6 C7 1.413(3) . ?
C7 C8 1.372(4) . ?
C8 C9 1.420(3) . ?
C9 C10 1.413(3) . ?
C10 C11 1.368(4) . ?
C11 C12 1.418(3) . ?
C13 C14 1.399(3) . ?
C13 C18 1.401(3) . ?
C14 C15 1.400(3) . ?
C14 C19 1.517(3) . ?
C15 C16 1.374(4) . ?
C16 C17 1.381(3) . ?
C17 C18 1.392(3) . ?
C18 C22 1.526(3) . ?
C19 C20 1.479(4) . ?
C19 C21 1.544(4) . ?
C22 C24 1.525(4) . ?
C22 C23 1.528(4) . ?
C25 C30 1.388(3) . ?
C25 C26 1.409(3) . ?
C26 C27 1.390(4) . ?
C26 C31 1.517(4) . ?
C27 C28 1.370(4) . ?
C28 C29 1.372(4) . ?
C29 C30 1.403(4) . ?
C30 C34 1.509(4) . ?
C31 C33 1.525(4) . ?
C31 C32 1.529(4) . ?
C34 C36 1.517(4) . ?
C34 C35 1.517(4) . ?
C37 C38 1.439(3) . ?
C37 C41 1.464(3) . ?
C38 C39 1.464(3) . ?
C39 C48 1.382(3) . ?
C39 C40 1.417(3) . ?
C40 C45 1.399(3) . ?
C40 C41 1.419(3) . ?
C41 C42 1.382(3) . ?
C42 C43 1.414(3) . ?
C43 C44 1.367(4) . ?
C44 C45 1.419(3) . ?
C45 C46 1.419(3) . ?
C46 C47 1.371(3) . ?
C47 C48 1.411(3) . ?
C49 C54 1.394(3) . ?
C49 C50 1.394(3) . ?
C50 C51 1.396(3) . ?
C50 C55 1.535(3) . ?
C51 C52 1.383(4) . ?
C52 C53 1.366(4) . ?
C53 C54 1.394(3) . ?
C54 C58 1.524(3) . ?
C55 C56 1.514(4) . ?
C55 C57 1.517(4) . ?
C58 C59 1.493(4) . ?
C58 C60 1.501(4) . ?
C61 C66 1.398(3) . ?
C61 C62 1.400(3) . ?
C62 C63 1.392(3) . ?
C62 C67 1.516(4) . ?
C63 C64 1.381(4) . ?
C64 C65 1.377(4) . ?
C65 C66 1.396(3) . ?
C66 C70 1.513(3) . ?
C67 C69 1.522(4) . ?
C67 C68 1.529(4) . ?
C70 C72 1.528(4) . ?
C70 C71 1.533(3) . ?
C1S C6S 1.388(5) . ?
C1S C2S 1.391(5) . ?
C2S C3S 1.365(4) . ?
C3S C4S 1.364(5) . ?
C4S C5S 1.361(5) . ?
C5S C6S 1.362(5) . ?
C7S C8S 1.390(5) . ?
C7S C12S 1.401(5) . ?
C8S C9S 1.358(5) . ?
C9S C10S 1.361(5) . ?
C10S C11S 1.329(5) . ?
C11S C12S 1.355(5) . ?
C13S C14S 1.367(4) . ?
C13S C15S 1.378(4) 3_566 ?
C14S C15S 1.380(4) . ?
C15S C13S 1.378(4) 3_566 ?
